data_7211540
loop_
_publ_author_name
'Wu, Mei-Feng'
'Zheng, Fa-Kun'
'Wu, A-Qing'
'Li, Yan'
'Wang, Ming-Sheng'
'Zhou, Wei-Wei'
'Chen, Feng'
'Guo, Guo-Cong'
'Huang, Jin-Shun'

_publ_section_title
;
 Hydrothermal syntheses, crystal structures and luminescent properties of
 zinc(II) coordination polymers constructed by bifunctional
 tetrazolate-5-carboxylate ligands
;
_journal_issue 1
_journal_name_full CrystEngComm
_journal_page_first 260
_journal_paper_doi 10.1039/b909754f
_journal_volume 12
_journal_year 2010
_chemical_formula_moiety '[Zn2(N4CCH2COO)2(4,4'-bpy)]n'
_chemical_formula_sum 'C16 H12 N10 O4 Zn2'
_chemical_formula_weight 539.10
_chemical_melting_point ?
_chemical_name_common '[Zn2(N4CCH2COO)2(4,4'-bpy)]n'
_chemical_name_systematic '[Zn2(N4CCH2COO)2(4,4'-bpy)]n'
_space_group_IT_number 14
_symmetry_cell_setting monoclinic
_symmetry_space_group_name_Hall '-P 2ybc'
_symmetry_space_group_name_H-M 'P 1 21/c 1'
_atom_sites_solution_hydrogens geom
_atom_sites_solution_primary direct
_atom_sites_solution_secondary difmap
_audit_creation_method SHELXL-97
_cell_angle_alpha 90.00
_cell_angle_beta 91.33(3)
_cell_angle_gamma 90.00
_cell_formula_units_Z 2
_cell_length_a 13.515(3)
_cell_length_b 6.7465(13)
_cell_length_c 10.667(2)
_cell_measurement_temperature 293(2)
_cell_measurement_theta_max 27.4835
_cell_measurement_theta_min 3.0132
_cell_volume 972.3(3)
_computing_cell_refinement 'CrystalClear (Rigaku Corp., 2002)'
_computing_data_collection 'CrystalClear (Rigaku Corp., 2002)'
_computing_data_reduction 'CrystalClear (Rigaku Corp., 2002)'
_computing_molecular_graphics 'DIAMOND (Brandenburg, 1999)'
_computing_publication_material 'SHELXL-97 (Sheldrick, 1997)'
_computing_structure_refinement 'SHELXL-97 (Sheldrick, 1997)'
_computing_structure_solution 'SHELXS-97 (Sheldrick, 1990)'
_diffrn_ambient_temperature 293(2)
_diffrn_measured_fraction_theta_full 0.986
_diffrn_measured_fraction_theta_max 0.986
_diffrn_measurement_device_type 'Rigaku Mercury CCD'
_diffrn_measurement_method \w
_diffrn_radiation_monochromator graphite
_diffrn_radiation_source 'fine-focus sealed tube'
_diffrn_radiation_type MoK\a
_diffrn_radiation_wavelength 0.71073
_diffrn_reflns_av_R_equivalents 0.0403
_diffrn_reflns_av_sigmaI/netI 0.0521
_diffrn_reflns_limit_h_max 16
_diffrn_reflns_limit_h_min -16
_diffrn_reflns_limit_k_max 8
_diffrn_reflns_limit_k_min -8
_diffrn_reflns_limit_l_max 12
_diffrn_reflns_limit_l_min -12
_diffrn_reflns_number 6394
_diffrn_reflns_theta_full 25.35
_diffrn_reflns_theta_max 25.35
_diffrn_reflns_theta_min 3.38
_exptl_absorpt_coefficient_mu 2.517
_exptl_absorpt_correction_T_max 1.0000
_exptl_absorpt_correction_T_min 0.5962
_exptl_absorpt_correction_type multi-scan
_exptl_absorpt_process_details 'Sphere (Rigaku CrystalClear)'
_exptl_crystal_colour Colorless
_exptl_crystal_density_diffrn 1.841
_exptl_crystal_density_meas ?
_exptl_crystal_density_method 'not measured'
_exptl_crystal_description Prism
_exptl_crystal_F_000 540
_exptl_crystal_size_max 0.20
_exptl_crystal_size_mid 0.15
_exptl_crystal_size_min 0.10
_refine_diff_density_max 1.216
_refine_diff_density_min -0.878
_refine_diff_density_rms 0.097
_refine_ls_extinction_method none
_refine_ls_goodness_of_fit_ref 1.076
_refine_ls_hydrogen_treatment constr
_refine_ls_matrix_type full
_refine_ls_number_parameters 145
_refine_ls_number_reflns 1759
_refine_ls_number_restraints 12
_refine_ls_restrained_S_all 1.191
_refine_ls_R_factor_all 0.0528
_refine_ls_R_factor_gt 0.0435
_refine_ls_shift/su_max 0.001
_refine_ls_shift/su_mean 0.000
_refine_ls_structure_factor_coef Fsqd
_refine_ls_weighting_details 'calc w=1/[\s^2^(Fo^2^)+(0.0452P)^2^+1.4789P] where P=(Fo^2^+2Fc^2^)/3'
_refine_ls_weighting_scheme calc
_refine_ls_wR_factor_gt 0.1026
_refine_ls_wR_factor_ref 0.1068
_reflns_number_gt 1452
_reflns_number_total 1759
_reflns_threshold_expression >2sigma(I)
_cod_data_source_file b909754f.txt
_cod_data_source_block 14
_cod_depositor_comments
;
The following automatic conversions were performed:

'_chemical_melting_point' value 'not measured' was changed to '?' -
the value is undefined or not
given.

'_exptl_absorpt_correction_type' value 'Multi-scan' changed
to 'multi-scan' according to
/home/saulius/struct/CIF-dictionaries/cif_core.dic dictionary named
'cif_core.dic' version 2.4.2 from 2011-04-26.

Automatic conversion script
Id: cif_fix_values 1891 2012-01-12 08:04:46Z andrius 

The following automatic conversions were performed:

'_exptl_crystal_density_meas' value 'not measured' was changed to '?'
- the value is perceived as not measured.

Automatic conversion script
Id: cif_fix_values 3008 2015-01-20 13:52:24Z robertas 
;
_cod_original_cell_volume 972.4(3)
_cod_original_sg_symbol_H-M P2(1)/c
_cod_database_code 7211540

loop_
_symmetry_equiv_pos_as_xyz
'x, y, z'
'-x, y+1/2, -z+1/2'
'-x, -y, -z'
'x, -y-1/2, z-1/2'

loop_
_atom_site_label
_atom_site_type_symbol
_atom_site_fract_x
_atom_site_fract_y
_atom_site_fract_z
_atom_site_U_iso_or_equiv
_atom_site_adp_type
_atom_site_occupancy
_atom_site_symmetry_multiplicity
_atom_site_calc_flag
_atom_site_refinement_flags
Zn1 Zn 0.82705(2) 0.02630(4) 0.53945(2) 0.02489(7) Uani 1 1 d .
O1 O 0.96601(13) 0.1991(3) 0.52730(15) 0.0326(5) Uani 1 1 d .
O2 O 1.09345(12) 0.2011(3) 0.39897(17) 0.0359(5) Uani 1 1 d .
N1 N 0.79692(15) 0.1435(3) 0.36694(18) 0.0277(6) Uani 1 1 d .
N2 N 0.70911(15) 0.1077(4) 0.30419(19) 0.0327(6) Uani 1 1 d .
N3 N 0.70799(15) 0.2107(3) 0.20063(18) 0.0327(6) Uani 1 1 d .
N4 N 0.79408(14) 0.3144(3) 0.19440(17) 0.0265(5) Uani 1 1 d .
N5 N 0.69955(15) -0.1625(3) 0.53018(19) 0.0296(6) Uani 1 1 d .
C1 C 0.84744(17) 0.2700(4) 0.2978(2) 0.0239(6) Uani 1 1 d .
C2 C 0.94719(17) 0.3544(4) 0.3272(2) 0.0292(7) Uani 1 1 d .
H2A H 0.9392 0.4902 0.3552 0.035 Uiso 1 1 calc R
H2B H 0.9848 0.3575 0.2509 0.035 Uiso 1 1 calc R
C3 C 1.00604(17) 0.2418(4) 0.4263(2) 0.0258(6) Uani 1 1 d .
C4 C 0.6187(3) -0.1384(6) 0.5890(4) 0.0924(12) Uani 1 1 d U
H4A H 0.6141 -0.0299 0.6424 0.111 Uiso 1 1 calc R
C5 C 0.5377(3) -0.2638(7) 0.5779(5) 0.1008(13) Uani 1 1 d U
H5A H 0.4802 -0.2342 0.6203 0.121 Uiso 1 1 calc R
C6 C 0.54150(19) -0.4293(4) 0.5059(2) 0.0328(7) Uani 1 1 d .
C7 C 0.6267(2) -0.4559(5) 0.4468(3) 0.0587(10) Uani 1 1 d .
H7A H 0.6348 -0.5655 0.3953 0.070 Uiso 1 1 calc R
C8 C 0.7031(2) -0.3203(5) 0.4624(4) 0.0731(11) Uani 1 1 d .
H8A H 0.7614 -0.3452 0.4206 0.088 Uiso 1 1 calc R

loop_
_atom_site_aniso_label
_atom_site_aniso_U_11
_atom_site_aniso_U_22
_atom_site_aniso_U_33
_atom_site_aniso_U_23
_atom_site_aniso_U_13
_atom_site_aniso_U_12
Zn1 0.02373(13) 0.03079(16) 0.02017(12) 0.00064(12) 0.00071(10) -0.00101(13)
O1 0.0355(9) 0.0416(11) 0.0207(8) 0.0028(8) -0.0004(7) -0.0051(9)
O2 0.0229(8) 0.0374(10) 0.0476(10) 0.0134(8) 0.0040(8) -0.0003(8)
N1 0.0260(10) 0.0326(12) 0.0244(10) 0.0026(9) -0.0015(8) -0.0036(9)
N2 0.0291(11) 0.0408(13) 0.0278(10) 0.0056(9) -0.0055(9) -0.0078(10)
N3 0.0279(10) 0.0436(13) 0.0265(10) 0.0053(10) -0.0030(9) -0.0032(10)
N4 0.0230(10) 0.0332(12) 0.0234(9) 0.0024(9) -0.0001(8) -0.0019(9)
N5 0.0255(10) 0.0316(12) 0.0318(10) -0.0002(9) 0.0026(9) -0.0046(9)
C1 0.0238(11) 0.0255(13) 0.0225(11) 0.0002(10) 0.0042(9) 0.0027(11)
C2 0.0259(12) 0.0357(15) 0.0260(12) 0.0047(11) -0.0020(10) -0.0026(11)
C3 0.0258(12) 0.0238(13) 0.0277(12) -0.0021(10) -0.0002(10) -0.0043(11)
C4 0.072(2) 0.082(2) 0.126(2) -0.0627(18) 0.0457(18) -0.0380(18)
C5 0.075(2) 0.096(2) 0.134(2) -0.057(2) 0.0502(19) -0.0324(19)
C6 0.0312(13) 0.0292(14) 0.0384(14) -0.0038(11) 0.0060(11) -0.0080(12)
C7 0.0375(15) 0.0498(18) 0.090(2) -0.0383(16) 0.0231(15) -0.0170(14)
C8 0.0380(16) 0.070(2) 0.113(2) -0.0520(18) 0.0377(16) -0.0198(16)

loop_
_atom_type_symbol
_atom_type_description
_atom_type_scat_dispersion_real
_atom_type_scat_dispersion_imag
_atom_type_scat_source
C C 0.0033 0.0016 'International Tables Vol C Tables 4.2.6.8 and 6.1.1.4'
H H 0.0000 0.0000 'International Tables Vol C Tables 4.2.6.8 and 6.1.1.4'
N N 0.0061 0.0033 'International Tables Vol C Tables 4.2.6.8 and 6.1.1.4'
O O 0.0106 0.0060 'International Tables Vol C Tables 4.2.6.8 and 6.1.1.4'
Zn Zn 0.2839 1.4301 'International Tables Vol C Tables 4.2.6.8 and 6.1.1.4'

loop_
_geom_angle_atom_site_label_1
_geom_angle_atom_site_label_2
_geom_angle_atom_site_label_3
_geom_angle
_geom_angle_site_symmetry_1
_geom_angle_site_symmetry_3
O2 Zn1 N4 105.56(8) 3_756 4_566
O2 Zn1 N1 134.26(8) 3_756 .
N4 Zn1 N1 119.17(8) 4_566 .
O2 Zn1 N5 89.10(8) 3_756 .
N4 Zn1 N5 99.26(8) 4_566 .
N1 Zn1 N5 92.61(8) . .
O2 Zn1 O1 88.44(7) 3_756 .
N4 Zn1 O1 88.36(8) 4_566 .
N1 Zn1 O1 83.96(8) . .
N5 Zn1 O1 172.37(7) . .
C3 O1 Zn1 123.75(15) . .
C3 O2 Zn1 126.93(17) . 3_756
C1 N1 N2 107.02(19) . .
C1 N1 Zn1 131.12(16) . .
N2 N1 Zn1 121.73(16) . .
N3 N2 N1 108.2(2) . .
N2 N3 N4 108.79(18) . .
C1 N4 N3 106.86(19) . .
C1 N4 Zn1 131.73(16) . 4_565
N3 N4 Zn1 121.07(14) . 4_565
C4 N5 C8 115.0(3) . .
C4 N5 Zn1 126.5(2) . .
C8 N5 Zn1 118.48(19) . .
N1 C1 N4 109.1(2) . .
N1 C1 C2 127.1(2) . .
N4 C1 C2 123.8(2) . .
C1 C2 C3 114.5(2) . .
C1 C2 H2A 108.6 . .
C3 C2 H2A 108.6 . .
C1 C2 H2B 108.6 . .
C3 C2 H2B 108.6 . .
H2A C2 H2B 107.6 . .
O1 C3 O2 125.3(2) . .
O1 C3 C2 119.1(2) . .
O2 C3 C2 115.5(2) . .
N5 C4 C5 124.1(4) . .
N5 C4 H4A 118.0 . .
C5 C4 H4A 118.0 . .
C6 C5 C4 120.7(4) . .
C6 C5 H5A 119.6 . .
C4 C5 H5A 119.6 . .
C7 C6 C5 114.9(3) . .
C7 C6 C6 122.3(3) . 3_646
C5 C6 C6 122.8(3) . 3_646
C6 C7 C8 120.2(3) . .
C6 C7 H7A 119.9 . .
C8 C7 H7A 119.9 . .
N5 C8 C7 125.1(3) . .
N5 C8 H8A 117.4 . .
C7 C8 H8A 117.4 . .

loop_
_geom_bond_atom_site_label_1
_geom_bond_atom_site_label_2
_geom_bond_distance
_geom_bond_site_symmetry_2
Zn1 O2 1.9766(18) 3_756
Zn1 N4 2.030(2) 4_566
Zn1 N1 2.035(2) .
Zn1 N5 2.143(2) .
Zn1 O1 2.2167(18) .
O1 C3 1.251(3) .
O2 C3 1.254(3) .
O2 Zn1 1.9766(18) 3_756
N1 C1 1.327(3) .
N1 N2 1.371(3) .
N2 N3 1.305(3) .
N3 N4 1.361(3) .
N4 C1 1.337(3) .
N4 Zn1 2.030(2) 4_565
N5 C4 1.284(4) .
N5 C8 1.289(4) .
C1 C2 1.490(3) .
C2 C3 1.512(3) .
C2 H2A 0.9700 .
C2 H2B 0.9700 .
C4 C5 1.386(6) .
C4 H4A 0.9300 .
C5 C6 1.357(5) .
C5 H5A 0.9300 .
C6 C7 1.337(4) .
C6 C6 1.476(5) 3_646
C7 C8 1.386(5) .
C7 H7A 0.9300 .
C8 H8A 0.9300 .
